data_8102444
loop_
_publ_author_name
'Feng-Mei Nie'
'Tao Fang'
'Guo-Xing Li'
'Min Li'

_publ_section_title
;
 Crystal structure of
 tetra(methanol-O)-bis(4-biphenylcarboxylato)manganese(II),
 Mn(CH3OH)4(C13H9O2)2
;
_journal_issue 3
_journal_name_full 'Zeitschrift f\"ur Kristallographie - New Crystal Structures'
_journal_page_first 397
_journal_volume 224
_journal_year 2009
_chemical_formula_moiety 'C30 H34 Mn O8'
_chemical_formula_sum 'C30 H34 Mn N0 O8'
_chemical_formula_weight 577.51
_chemical_name_systematic
; 
[bis(4-biphenylcarboxylato)-O](tetramethanol-O)
Manganese(II), Mn(4-biphCOO)~2~(CH~3~OH)~4~
;
_space_group_IT_number 14
_symmetry_cell_setting monoclinic
_symmetry_space_group_name_Hall '-P 2ybc'
_symmetry_space_group_name_H-M 'P 1 21/c 1'
_atom_sites_solution_hydrogens geom
_atom_sites_solution_primary direct
_atom_sites_solution_secondary difmap
_audit_creation_method SHELXL-97
_cell_angle_alpha 90.00
_cell_angle_beta 107.056(16)
_cell_angle_gamma 90.00
_cell_formula_units_Z 2
_cell_length_a 14.509(15)
_cell_length_b 12.019(11)
_cell_length_c 8.714(9)
_cell_measurement_reflns_used 686
_cell_measurement_temperature 273(2)
_cell_measurement_theta_max 23.59
_cell_measurement_theta_min 2.94
_cell_volume 1453(3)
_computing_cell_refinement 'Bruker SMART'
_computing_data_collection 'Bruker SMART'
_computing_data_reduction 'Bruker SAINT'
_computing_molecular_graphics 'Bruker SHELXTL'
_computing_publication_material 'Bruker SHELXTL'
_computing_structure_refinement 'SHELXL-97 (Sheldrick, 1997)'
_computing_structure_solution 'SHELXS-97 (Sheldrick, 1990)'
_diffrn_ambient_temperature 273(2)
_diffrn_measured_fraction_theta_full 0.969
_diffrn_measured_fraction_theta_max 0.969
_diffrn_measurement_device_type 'CCD area detector'
_diffrn_measurement_method 'phi and omega scans'
_diffrn_radiation_monochromator graphite
_diffrn_radiation_source 'fine-focus sealed tube'
_diffrn_radiation_type MoK\a
_diffrn_radiation_wavelength 0.71073
_diffrn_reflns_av_R_equivalents 0.0361
_diffrn_reflns_av_sigmaI/netI 0.0532
_diffrn_reflns_limit_h_max 16
_diffrn_reflns_limit_h_min -17
_diffrn_reflns_limit_k_max 13
_diffrn_reflns_limit_k_min -13
_diffrn_reflns_limit_l_max 7
_diffrn_reflns_limit_l_min -10
_diffrn_reflns_number 4999
_diffrn_reflns_theta_full 25.03
_diffrn_reflns_theta_max 25.03
_diffrn_reflns_theta_min 2.24
_exptl_absorpt_coefficient_mu 0.502
_exptl_absorpt_correction_T_max 0.8848
_exptl_absorpt_correction_T_min 0.8245
_exptl_absorpt_correction_type multi-scan
_exptl_absorpt_process_details SADABS
_exptl_crystal_colour yellow
_exptl_crystal_density_diffrn 1.320
_exptl_crystal_density_method 'not measured'
_exptl_crystal_description prism
_exptl_crystal_F_000 606
_exptl_crystal_size_max 0.40
_exptl_crystal_size_mid 0.40
_exptl_crystal_size_min 0.25
_refine_diff_density_max 0.229
_refine_diff_density_min -0.240
_refine_diff_density_rms 0.043
_refine_ls_extinction_method none
_refine_ls_goodness_of_fit_ref 1.013
_refine_ls_hydrogen_treatment mixed
_refine_ls_matrix_type full
_refine_ls_number_parameters 186
_refine_ls_number_reflns 2498
_refine_ls_number_restraints 2
_refine_ls_restrained_S_all 1.013
_refine_ls_R_factor_all 0.0733
_refine_ls_R_factor_gt 0.0391
_refine_ls_shift/su_max 0.007
_refine_ls_shift/su_mean 0.001
_refine_ls_structure_factor_coef Fsqd
_refine_ls_weighting_details 'calc w=1/[\s^2^(Fo^2^)+(0.0448P)^2^+0.1579P] where P=(Fo^2^+2Fc^2^)/3'
_refine_ls_weighting_scheme calc
_refine_ls_wR_factor_gt 0.0872
_refine_ls_wR_factor_ref 0.0986
_reflns_number_gt 1699
_reflns_number_total 2498
_reflns_threshold_expression >2sigma(I)
_cod_data_source_file 1267-2612.cff
_cod_data_source_block Mn(4-biphCOO)~2~(CH~3~OH)~4~
_cod_depositor_comments
;
The following automatic conversions were performed:
'_symmetry_cell_setting' value 'Monoclinic' changed to 'monoclinic'
according to '/home/saulius/struct/CIF-dictionaries/cif_core.dic'
dictionary named 'cif_core.dic' version 2.4.1 from
2010-06-29.

'_exptl_absorpt_correction_type' value 'MULTI-SCAN' changed
to 'multi-scan' according to
'/home/saulius/struct/CIF-dictionaries/cif_core.dic' dictionary named
'cif_core.dic' version 2.4.1 from 2010-06-29.

Automatic conversion script
Id: cif_fix_enum 1555 2011-01-17 13:19:09Z saulius 
;
_cod_original_cell_volume 1453(2)
_cod_original_sg_symbol_H-M P2(1)/c
_cod_database_code 8102444

loop_
_symmetry_equiv_pos_as_xyz
'x, y, z'
'-x, y+1/2, -z+1/2'
'-x, -y, -z'
'x, -y-1/2, z-1/2'

loop_
_atom_site_label
_atom_site_type_symbol
_atom_site_fract_x
_atom_site_fract_y
_atom_site_fract_z
_atom_site_U_iso_or_equiv
_atom_site_adp_type
_atom_site_occupancy
_atom_site_symmetry_multiplicity
_atom_site_calc_flag
_atom_site_refinement_flags
_atom_site_disorder_assembly
_atom_site_disorder_group
Mn1 Mn 0.5000 0.5000 0.0000 0.03962(19) Uani 1 2 d S . .
O1 O 0.38106(13) 0.53600(16) 0.0902(2) 0.0522(5) Uani 1 1 d . . .
O2 O 0.42107(13) 0.69759(16) 0.2149(2) 0.0606(6) Uani 1 1 d . . .
O3 O 0.57280(15) 0.41257(16) 0.2240(2) 0.0589(6) Uani 1 1 d D . .
O4 O 0.56858(14) 0.65457(16) 0.1094(2) 0.0548(5) Uani 1 1 d D . .
C1 C 0.36430(18) 0.6174(2) 0.1692(3) 0.0416(6) Uani 1 1 d . . .
C2 C 0.27066(17) 0.6163(2) 0.2100(3) 0.0384(6) Uani 1 1 d . . .
C3 C 0.2119(2) 0.5234(2) 0.1811(3) 0.0505(7) Uani 1 1 d . . .
H3A H 0.2306 0.4609 0.1348 0.061 Uiso 1 1 calc R . .
C4 C 0.1262(2) 0.5212(2) 0.2195(3) 0.0542(8) Uani 1 1 d . . .
H4A H 0.0889 0.4570 0.1996 0.065 Uiso 1 1 calc R . .
C5 C 0.09438(18) 0.6134(2) 0.2875(3) 0.0437(7) Uani 1 1 d . . .
C6 C 0.15425(19) 0.7059(2) 0.3173(3) 0.0511(7) Uani 1 1 d . . .
H6A H 0.1357 0.7686 0.3634 0.061 Uiso 1 1 calc R . .
C7 C 0.24076(19) 0.7076(2) 0.2804(3) 0.0512(7) Uani 1 1 d . . .
H7A H 0.2794 0.7708 0.3032 0.061 Uiso 1 1 calc R . .
C8 C 0.00052(18) 0.6137(2) 0.3242(3) 0.0475(7) Uani 1 1 d . . .
C9 C -0.0758(2) 0.5475(3) 0.2388(4) 0.0637(8) Uani 1 1 d . . .
H9A H -0.0675 0.5004 0.1592 0.076 Uiso 1 1 calc R . .
C10 C -0.1642(2) 0.5507(3) 0.2702(4) 0.0762(10) Uani 1 1 d . . .
H10A H -0.2144 0.5057 0.2118 0.091 Uiso 1 1 calc R . .
C11 C -0.1778(2) 0.6193(3) 0.3861(4) 0.0786(10) Uani 1 1 d . . .
H11A H -0.2371 0.6214 0.4069 0.094 Uiso 1 1 calc R . .
C12 C -0.1035(2) 0.6852(3) 0.4715(4) 0.0795(11) Uani 1 1 d . . .
H12A H -0.1126 0.7323 0.5505 0.095 Uiso 1 1 calc R . .
C13 C -0.0152(2) 0.6823(3) 0.4416(4) 0.0657(9) Uani 1 1 d . . .
H13A H 0.0345 0.7273 0.5014 0.079 Uiso 1 1 calc R . .
C14 C 0.5887(3) 0.4531(3) 0.3799(4) 0.0849(11) Uani 1 1 d . . .
H14A H 0.6223 0.3980 0.4555 0.127 Uiso 1 1 calc R . .
H14B H 0.5280 0.4694 0.3980 0.127 Uiso 1 1 calc R . .
H14C H 0.6268 0.5196 0.3932 0.127 Uiso 1 1 calc R . .
C15 C 0.6229(2) 0.7346(3) 0.0554(4) 0.0701(9) Uani 1 1 d . . .
H15A H 0.6421 0.7927 0.1339 0.105 Uiso 1 1 calc R . .
H15B H 0.5844 0.7656 -0.0443 0.105 Uiso 1 1 calc R . .
H15C H 0.6791 0.7000 0.0399 0.105 Uiso 1 1 calc R . .
H1 H 0.575(2) 0.3359(9) 0.228(3) 0.077(11) Uiso 1 1 d D . .
H2 H 0.5223(17) 0.683(3) 0.151(4) 0.095(12) Uiso 1 1 d D . .

loop_
_atom_site_aniso_label
_atom_site_aniso_U_11
_atom_site_aniso_U_22
_atom_site_aniso_U_33
_atom_site_aniso_U_23
_atom_site_aniso_U_13
_atom_site_aniso_U_12
Mn1 0.0476(3) 0.0299(3) 0.0438(3) -0.0010(3) 0.0172(2) -0.0004(3)
O1 0.0531(12) 0.0456(12) 0.0640(12) -0.0161(10) 0.0268(10) -0.0066(9)
O2 0.0543(12) 0.0441(13) 0.0892(15) -0.0242(11) 0.0304(11) -0.0118(10)
O3 0.0872(15) 0.0391(13) 0.0481(12) 0.0066(10) 0.0162(10) 0.0102(11)
O4 0.0615(13) 0.0386(12) 0.0722(13) -0.0080(10) 0.0317(11) -0.0102(10)
C1 0.0465(16) 0.0390(17) 0.0376(14) 0.0018(13) 0.0098(12) 0.0032(13)
C2 0.0421(14) 0.0376(16) 0.0339(13) -0.0015(12) 0.0087(11) 0.0018(12)
C3 0.0586(17) 0.0428(19) 0.0542(16) -0.0138(13) 0.0227(13) -0.0032(14)
C4 0.0548(17) 0.046(2) 0.0650(18) -0.0137(15) 0.0236(14) -0.0147(14)
C5 0.0458(15) 0.0473(18) 0.0366(14) -0.0008(13) 0.0100(11) 0.0000(13)
C6 0.0497(16) 0.0453(18) 0.0595(18) -0.0144(15) 0.0177(13) 0.0011(14)
C7 0.0473(16) 0.0459(18) 0.0614(18) -0.0116(15) 0.0175(14) -0.0045(14)
C8 0.0443(16) 0.0524(18) 0.0430(15) 0.0001(14) 0.0085(12) -0.0002(14)
C9 0.060(2) 0.066(2) 0.068(2) -0.0108(17) 0.0231(16) -0.0042(16)
C10 0.053(2) 0.083(2) 0.094(3) -0.013(2) 0.0231(18) -0.0134(18)
C11 0.056(2) 0.095(3) 0.094(3) -0.006(2) 0.0367(19) 0.001(2)
C12 0.067(2) 0.102(3) 0.080(2) -0.025(2) 0.0368(19) -0.001(2)
C13 0.0523(18) 0.085(3) 0.0631(19) -0.0190(18) 0.0215(15) -0.0067(17)
C14 0.134(3) 0.061(2) 0.053(2) 0.0014(18) 0.016(2) -0.003(2)
C15 0.066(2) 0.053(2) 0.091(2) 0.0086(18) 0.0230(18) -0.0121(16)

loop_
_atom_type_symbol
_atom_type_description
_atom_type_scat_dispersion_real
_atom_type_scat_dispersion_imag
_atom_type_scat_source
C C 0.0033 0.0016 'International Tables Vol C Tables 4.2.6.8 and 6.1.1.4'
H H 0.0000 0.0000 'International Tables Vol C Tables 4.2.6.8 and 6.1.1.4'
N N 0.0061 0.0033 'International Tables Vol C Tables 4.2.6.8 and 6.1.1.4'
O O 0.0106 0.0060 'International Tables Vol C Tables 4.2.6.8 and 6.1.1.4'
Mn Mn 0.3368 0.7283 'International Tables Vol C Tables 4.2.6.8 and 6.1.1.4'

loop_
_geom_angle_atom_site_label_1
_geom_angle_atom_site_label_2
_geom_angle_atom_site_label_3
_geom_angle
_geom_angle_site_symmetry_1
_geom_angle_site_symmetry_3
_geom_angle_publ_flag
O1 Mn1 O1 180.00(4) 3_665 . ?
O1 Mn1 O4 91.10(9) 3_665 . ?
O1 Mn1 O4 88.90(9) . . ?
O1 Mn1 O4 88.90(9) 3_665 3_665 ?
O1 Mn1 O4 91.10(9) . 3_665 ?
O4 Mn1 O4 180.0 . 3_665 ?
O1 Mn1 O3 89.97(10) 3_665 3_665 ?
O1 Mn1 O3 90.03(10) . 3_665 ?
O4 Mn1 O3 91.14(9) . 3_665 ?
O4 Mn1 O3 88.86(9) 3_665 3_665 ?
O1 Mn1 O3 90.03(10) 3_665 . ?
O1 Mn1 O3 89.97(10) . . ?
O4 Mn1 O3 88.86(9) . . ?
O4 Mn1 O3 91.14(9) 3_665 . ?
O3 Mn1 O3 180.00(9) 3_665 . ?
C1 O1 Mn1 131.55(17) . . ?
C14 O3 Mn1 126.7(2) . . ?
C14 O3 H1 108.3(18) . . ?
Mn1 O3 H1 120.9(19) . . ?
C15 O4 Mn1 131.37(19) . . ?
C15 O4 H2 115(2) . . ?
Mn1 O4 H2 101(2) . . ?
O2 C1 O1 123.8(2) . . ?
O2 C1 C2 119.1(2) . . ?
O1 C1 C2 117.1(2) . . ?
C3 C2 C7 117.6(2) . . ?
C3 C2 C1 121.1(2) . . ?
C7 C2 C1 121.3(2) . . ?
C4 C3 C2 121.5(2) . . ?
C4 C3 H3A 119.2 . . ?
C2 C3 H3A 119.2 . . ?
C3 C4 C5 121.4(2) . . ?
C3 C4 H4A 119.3 . . ?
C5 C4 H4A 119.3 . . ?
C6 C5 C4 116.6(2) . . ?
C6 C5 C8 121.3(2) . . ?
C4 C5 C8 122.0(2) . . ?
C7 C6 C5 121.9(3) . . ?
C7 C6 H6A 119.0 . . ?
C5 C6 H6A 119.0 . . ?
C6 C7 C2 120.9(3) . . ?
C6 C7 H7A 119.5 . . ?
C2 C7 H7A 119.5 . . ?
C13 C8 C9 117.3(3) . . ?
C13 C8 C5 121.4(2) . . ?
C9 C8 C5 121.3(3) . . ?
C8 C9 C10 121.0(3) . . ?
C8 C9 H9A 119.5 . . ?
C10 C9 H9A 119.5 . . ?
C11 C10 C9 120.4(3) . . ?
C11 C10 H10A 119.8 . . ?
C9 C10 H10A 119.8 . . ?
C10 C11 C12 119.4(3) . . ?
C10 C11 H11A 120.3 . . ?
C12 C11 H11A 120.3 . . ?
C11 C12 C13 120.6(3) . . ?
C11 C12 H12A 119.7 . . ?
C13 C12 H12A 119.7 . . ?
C12 C13 C8 121.2(3) . . ?
C12 C13 H13A 119.4 . . ?
C8 C13 H13A 119.4 . . ?
O3 C14 H14A 109.5 . . ?
O3 C14 H14B 109.5 . . ?
H14A C14 H14B 109.5 . . ?
O3 C14 H14C 109.5 . . ?
H14A C14 H14C 109.5 . . ?
H14B C14 H14C 109.5 . . ?
O4 C15 H15A 109.5 . . ?
O4 C15 H15B 109.5 . . ?
H15A C15 H15B 109.5 . . ?
O4 C15 H15C 109.5 . . ?
H15A C15 H15C 109.5 . . ?
H15B C15 H15C 109.5 . . ?

loop_
_geom_bond_atom_site_label_1
_geom_bond_atom_site_label_2
_geom_bond_distance
_geom_bond_site_symmetry_2
_geom_bond_publ_flag
Mn1 O1 2.140(2) 3_665 ?
Mn1 O1 2.140(2) . ?
Mn1 O4 2.190(2) . ?
Mn1 O4 2.190(2) 3_665 ?
Mn1 O3 2.196(2) 3_665 ?
Mn1 O3 2.196(2) . ?
O1 C1 1.260(3) . ?
O2 C1 1.254(3) . ?
O3 C14 1.397(4) . ?
O3 H1 0.923(10) . ?
O4 C15 1.409(3) . ?
O4 H2 0.915(10) . ?
C1 C2 1.502(4) . ?
C2 C3 1.383(4) . ?
C2 C7 1.387(4) . ?
C3 C4 1.379(4) . ?
C3 H3A 0.9300 . ?
C4 C5 1.398(4) . ?
C4 H4A 0.9300 . ?
C5 C6 1.388(4) . ?
C5 C8 1.487(4) . ?
C6 C7 1.384(4) . ?
C6 H6A 0.9300 . ?
C7 H7A 0.9300 . ?
C8 C13 1.384(4) . ?
C8 C9 1.388(4) . ?
C9 C10 1.389(4) . ?
C9 H9A 0.9300 . ?
C10 C11 1.362(5) . ?
C10 H10A 0.9300 . ?
C11 C12 1.368(4) . ?
C11 H11A 0.9300 . ?
C12 C13 1.381(4) . ?
C12 H12A 0.9300 . ?
C13 H13A 0.9300 . ?
C14 H14A 0.9600 . ?
C14 H14B 0.9600 . ?
C14 H14C 0.9600 . ?
C15 H15A 0.9600 . ?
C15 H15B 0.9600 . ?
C15 H15C 0.9600 . ?

loop_
_geom_torsion_atom_site_label_1
_geom_torsion_atom_site_label_2
_geom_torsion_atom_site_label_3
_geom_torsion_atom_site_label_4
_geom_torsion
_geom_torsion_site_symmetry_1
_geom_torsion_site_symmetry_2
_geom_torsion_site_symmetry_3
_geom_torsion_site_symmetry_4
_geom_torsion_publ_flag
O1 Mn1 O1 C1 -150(26) 3_665 . . . ?
O4 Mn1 O1 C1 1.6(2) . . . . ?
O4 Mn1 O1 C1 -178.4(2) 3_665 . . . ?
O3 Mn1 O1 C1 -89.6(2) 3_665 . . . ?
O3 Mn1 O1 C1 90.4(2) . . . . ?
O1 Mn1 O3 C14 129.1(3) 3_665 . . . ?
O1 Mn1 O3 C14 -50.9(3) . . . . ?
O4 Mn1 O3 C14 38.0(3) . . . . ?
O4 Mn1 O3 C14 -142.0(3) 3_665 . . . ?
O3 Mn1 O3 C14 -73(100) 3_665 . . . ?
O1 Mn1 O4 C15 38.4(2) 3_665 . . . ?
O1 Mn1 O4 C15 -141.6(2) . . . . ?
O4 Mn1 O4 C15 -101(100) 3_665 . . . ?
O3 Mn1 O4 C15 -51.6(3) 3_665 . . . ?
O3 Mn1 O4 C15 128.4(3) . . . . ?
Mn1 O1 C1 O2 -1.5(4) . . . . ?
Mn1 O1 C1 C2 178.67(15) . . . . ?
O2 C1 C2 C3 -171.3(2) . . . . ?
O1 C1 C2 C3 8.5(3) . . . . ?
O2 C1 C2 C7 7.5(4) . . . . ?
O1 C1 C2 C7 -172.6(2) . . . . ?
C7 C2 C3 C4 0.5(4) . . . . ?
C1 C2 C3 C4 179.4(2) . . . . ?
C2 C3 C4 C5 0.8(4) . . . . ?
C3 C4 C5 C6 -1.3(4) . . . . ?
C3 C4 C5 C8 177.8(2) . . . . ?
C4 C5 C6 C7 0.6(4) . . . . ?
C8 C5 C6 C7 -178.6(2) . . . . ?
C5 C6 C7 C2 0.7(4) . . . . ?
C3 C2 C7 C6 -1.2(4) . . . . ?
C1 C2 C7 C6 179.9(2) . . . . ?
C6 C5 C8 C13 -25.8(4) . . . . ?
C4 C5 C8 C13 155.1(3) . . . . ?
C6 C5 C8 C9 152.2(3) . . . . ?
C4 C5 C8 C9 -26.9(4) . . . . ?
C13 C8 C9 C10 0.1(5) . . . . ?
C5 C8 C9 C10 -178.0(3) . . . . ?
C8 C9 C10 C11 0.1(5) . . . . ?
C9 C10 C11 C12 0.0(6) . . . . ?
C10 C11 C12 C13 -0.2(6) . . . . ?
C11 C12 C13 C8 0.5(5) . . . . ?
C9 C8 C13 C12 -0.4(5) . . . . ?
C5 C8 C13 C12 177.7(3) . . . . ?
